data_9014631
loop_
_publ_author_name
'Hang, C.'
'Simonov, M. A.'
'Belov, N. V.'

_publ_section_title
;
 Crystal structures of willemite Zn2[SiO4] and its germanium analog Zn2[GeO4]
;
_journal_name_full 'Soviet Physics Crystallography'
_journal_page_first 387
_journal_page_last 390
_journal_volume 15
_journal_year 1970
_chemical_compound_source Synthetic
_chemical_formula_sum 'Ge O4 Zn2'
_space_group_IT_number 148
_symmetry_space_group_name_Hall '-P 3*'
_symmetry_space_group_name_H-M 'R -3 :R'
_cell_angle_alpha 107.7
_cell_angle_beta 107.7
_cell_angle_gamma 107.7
_cell_length_a 8.836
_cell_length_b 8.836
_cell_length_c 8.836
_cell_formula_units_Z 6
_cell_volume 563.199
_database_code_amcsd 0018745
_exptl_crystal_density_diffrn 4.730
_cod_original_cell_volume 563.200
_cod_original_sg_symbol_H-M 'R -3'
_cod_original_formula_sum 'Zn2 Ge O4'
_cod_database_code 9014631
_amcsd_formula_title Zn2[GeO4]

loop_
_space_group_symop_operation_xyz
x,y,z
-z,-x,-y
y,z,x
-x,-y,-z
z,x,y
-y,-z,-x

loop_
_atom_site_label
_atom_site_fract_x
_atom_site_fract_y
_atom_site_fract_z
Zn1 0.79800 0.56200 0.38900
Zn2 0.13200 0.89600 0.72300
Ge 0.46500 0.22900 0.05600
O1 0.31700 0.00500 -0.03400
O2 0.62500 0.31200 0.27200
O3 0.97300 0.64100 0.63600
O4 0.57900 0.24900 -0.07800

loop_
_cod_related_entry_id
_cod_related_entry_database
_cod_related_entry_code
1 AMCSD 0018745
